data_4030010
loop_
_publ_author_name
'Takeda, Takashi'
'Sugihara, Hiroyuki'
'Suzuki, Yasutaka'
'Kawamata, Jun'
'Akutagawa, Tomoyuki'

_publ_section_title
;
 Dynamic behavior, electrochromism, and two-photon absorption of
 dicyanomethylenated quinacridone.
;
_journal_issue 20
_journal_name_full 'The Journal of organic chemistry'
_journal_page_first 9669
_journal_page_last 9677
_journal_paper_doi 10.1021/jo501800g
_journal_volume 79
_journal_year 2014
_chemical_formula_moiety 'C46 H52 N6'
_chemical_formula_sum 'C46 H52 N6'
_chemical_formula_weight 688.96
_space_group_IT_number 2
_symmetry_cell_setting triclinic
_symmetry_Int_Tables_number 2
_symmetry_space_group_name_Hall '-P 1'
_symmetry_space_group_name_H-M 'P -1'
_atom_sites_solution_hydrogens geom
_atom_sites_solution_primary direct
_atom_sites_solution_secondary difmap
_cell_angle_alpha 84.1372(7)
_cell_angle_beta 81.9146(7)
_cell_angle_gamma 68.2867(7)
_cell_formula_units_Z 2
_cell_length_a 8.90134(16)
_cell_length_b 13.2462(3)
_cell_length_c 17.7316(4)
_cell_measurement_reflns_used 11102
_cell_measurement_temperature 100
_cell_measurement_theta_max 68.19
_cell_measurement_theta_min 3.60
_cell_volume 1920.21(7)
_computing_cell_refinement 'RAPID AUTO'
_computing_data_collection 'RAPID AUTO (Rigaku, ????)'
_computing_data_reduction 'RAPID AUTO'
_computing_molecular_graphics 'CrystalStructure 4.0'
_computing_publication_material 'CrystalStructure 4.0 (Rigaku, 2010)'
_computing_structure_refinement 'SHELXL97 (Sheldrick, 2008)'
_computing_structure_solution 'Il Milione (Burla, et al., 2007)'
_diffrn_ambient_temperature 100
_diffrn_detector_area_resol_mean 10.000
_diffrn_measured_fraction_theta_full 0.981
_diffrn_measured_fraction_theta_max 0.981
_diffrn_measurement_device_type 'Rigaku R-AXIS RAPID'
_diffrn_measurement_method \w
_diffrn_radiation_type 'Cu K\a'
_diffrn_radiation_wavelength 1.54187
_diffrn_reflns_av_R_equivalents 0.0402
_diffrn_reflns_limit_h_max 10
_diffrn_reflns_limit_h_min -10
_diffrn_reflns_limit_k_max 15
_diffrn_reflns_limit_k_min -15
_diffrn_reflns_limit_l_max 21
_diffrn_reflns_limit_l_min -20
_diffrn_reflns_number 22122
_diffrn_reflns_theta_full 68.22
_diffrn_reflns_theta_max 68.22
_diffrn_standards_number 0
_exptl_absorpt_coefficient_mu 0.543
_exptl_absorpt_correction_type none
_exptl_crystal_colour unknown
_exptl_crystal_density_diffrn 1.191
_exptl_crystal_density_method 'not measured'
_exptl_crystal_description unknown
_exptl_crystal_F_000 740.00
_exptl_crystal_size_max 0.100
_exptl_crystal_size_mid 0.100
_exptl_crystal_size_min 0.100
_refine_diff_density_max 0.720
_refine_diff_density_min -0.430
_refine_ls_extinction_method none
_refine_ls_goodness_of_fit_ref 1.113
_refine_ls_hydrogen_treatment constr
_refine_ls_number_parameters 469
_refine_ls_number_reflns 6897
_refine_ls_number_restraints 0
_refine_ls_R_factor_gt 0.0831
_refine_ls_shift/su_max 0.000
_refine_ls_structure_factor_coef Fsqd
_refine_ls_weighting_details 'w = 1/[\s^2^(Fo^2^)+(0.1721P)^2^+0.0000P] where P=(Fo^2^+2Fc^2^)/3'
_refine_ls_weighting_scheme calc
_refine_ls_wR_factor_ref 0.2827
_reflns_number_gt 4352
_reflns_number_total 6897
_reflns_threshold_expression F^2^>2.0\s(F^2^)
_cod_data_source_file jo501800g_si_002.cif
_cod_data_source_block Quinacridone-C10-2
_cod_depositor_comments 'Adding full bibliography for 4030009--4030010.cif.'
_cod_original_cell_volume 1920.21(6)
_cod_database_code 4030010

loop_
_symmetry_equiv_pos_site_id
_symmetry_equiv_pos_as_xyz
1 +X,+Y,+Z
2 -X,-Y,-Z

loop_
_atom_site_label
_atom_site_type_symbol
_atom_site_fract_x
_atom_site_fract_y
_atom_site_fract_z
_atom_site_U_iso_or_equiv
_atom_site_adp_type
_atom_site_occupancy
_atom_site_symmetry_multiplicity
_atom_site_calc_flag
_atom_site_refinement_flags
N1 N 0.4291(3) 0.31702(19) 0.25659(14) 0.0385(6) Uani 1.0 2 d .
N2 N 0.7675(3) 0.36028(18) 0.48809(14) 0.0376(6) Uani 1.0 2 d .
N6 N 0.9691(5) 0.6649(3) 0.27242(19) 0.0685(10) Uani 1.0 2 d .
N16 N 0.4998(4) -0.1144(2) 0.41107(16) 0.0498(8) Uani 1.0 2 d .
N17 N 0.8082(4) 0.4665(3) 0.15504(18) 0.0583(8) Uani 1.0 2 d .
N50 N 0.8748(4) -0.0117(3) 0.44455(18) 0.0560(8) Uani 1.0 2 d .
C1 C 0.6389(4) 0.2577(3) 0.43116(17) 0.0390(7) Uani 1.0 2 d .
C2 C 0.7814(4) 0.4602(3) 0.49230(18) 0.0383(7) Uani 1.0 2 d .
C3 C 0.7485(4) 0.4992(3) 0.35481(17) 0.0393(7) Uani 1.0 2 d .
C4 C 0.6792(4) 0.4141(3) 0.36150(17) 0.0375(7) Uani 1.0 2 d .
C5 C 0.3525(4) 0.1811(3) 0.33873(17) 0.0370(7) Uani 1.0 2 d .
C7 C 0.7622(4) 0.6395(3) 0.43590(19) 0.0424(8) Uani 1.0 2 d .
C8 C 0.7623(4) 0.5346(3) 0.42809(17) 0.0377(7) Uani 1.0 2 d .
C9 C 0.2344(4) 0.1338(3) 0.36270(18) 0.0413(8) Uani 1.0 2 d .
C10 C 0.5003(4) 0.1546(3) 0.37421(16) 0.0378(7) Uani 1.0 2 d .
C11 C 0.8192(4) 0.4895(3) 0.55957(18) 0.0407(8) Uani 1.0 2 d .
C12 C 0.8284(4) 0.5888(3) 0.56384(18) 0.0424(8) Uani 1.0 2 d .
C13 C 0.7953(4) 0.6667(3) 0.50274(18) 0.0438(8) Uani 1.0 2 d .
C14 C 0.1000(5) 0.1587(3) 0.32539(19) 0.0459(8) Uani 1.0 2 d .
C15 C 0.0794(5) 0.2302(3) 0.2620(2) 0.0490(9) Uani 1.0 2 d .
C18 C 0.3253(4) 0.2597(3) 0.27667(17) 0.0396(8) Uani 1.0 2 d .
C19 C 0.8058(4) 0.5377(3) 0.28610(17) 0.0417(8) Uani 1.0 2 d .
C20 C 0.6742(4) 0.2914(3) 0.61669(17) 0.0409(8) Uani 1.0 2 d .
C21 C 0.8929(5) 0.6103(3) 0.2800(2) 0.0519(9) Uani 1.0 2 d .
C22 C 0.8052(5) 0.4979(3) 0.2137(2) 0.0477(8) Uani 1.0 2 d .
C23 C 0.3472(5) 0.5481(3) 0.09892(19) 0.0512(9) Uani 1.0 2 d .
C24 C 0.2356(5) 0.6657(3) 0.08828(19) 0.0519(9) Uani 1.0 2 d .
C25 C 0.7234(5) 0.2024(3) 0.67896(18) 0.0483(9) Uani 1.0 2 d .
C26 C 0.5348(4) -0.0384(3) 0.40585(17) 0.0422(8) Uani 1.0 2 d .
C27 C 0.2650(5) 0.7165(3) 0.0104(2) 0.0561(10) Uani 1.0 2 d .
C28 C 0.3161(4) 0.4929(3) 0.17618(18) 0.0461(8) Uani 1.0 2 d .
C29 C 0.2121(6) 0.8967(4) -0.0725(3) 0.0695(12) Uani 1.0 2 d .
C30 C 0.1576(6) 0.8699(4) -0.1401(3) 0.0687(12) Uani 1.0 2 d .
C31 C 0.5857(5) 0.2072(3) 0.7421(2) 0.0569(10) Uani 1.0 2 d .
C32 C 0.1663(5) 0.8388(3) 0.0017(3) 0.0635(11) Uani 1.0 2 d .
C33 C 0.1240(6) 1.0454(4) -0.2224(3) 0.0758(13) Uani 1.0 2 d .
C34 C 0.4963(7) 0.0920(4) 0.8504(3) 0.0819(14) Uani 1.0 2 d .
C35 C 0.4330(6) 0.1741(4) 0.9116(3) 0.0752(13) Uani 1.0 2 d .
C36 C 0.2108(6) 0.9254(4) -0.2149(3) 0.0670(11) Uani 1.0 2 d .
C37 C 0.1666(7) 0.3521(5) 1.0096(3) 0.0925(16) Uani 1.0 2 d .
C38 C 0.6351(6) 0.1017(4) 0.7958(3) 0.0770(13) Uani 1.0 2 d .
C39 C 0.2417(7) 0.2321(4) 1.0326(3) 0.0825(15) Uani 1.0 2 d .
C40 C 0.2933(7) 0.1604(4) 0.9670(3) 0.0841(14) Uani 1.0 2 d .
C41 C 0.8107(4) 0.2774(3) 0.55182(17) 0.0406(8) Uani 1.0 2 d .
C42 C 0.6954(4) 0.3438(3) 0.42797(17) 0.0370(7) Uani 1.0 2 d .
C43 C 0.5910(4) 0.4038(3) 0.30481(17) 0.0395(8) Uani 1.0 2 d .
C44 C 0.5263(4) 0.3221(3) 0.31064(16) 0.0375(7) Uani 1.0 2 d .
C45 C 0.5598(4) 0.2442(3) 0.37256(17) 0.0381(7) Uani 1.0 2 d .
C46 C 0.4338(5) 0.3760(3) 0.18134(17) 0.0438(8) Uani 1.0 2 d .
C47 C 0.1891(4) 0.2809(3) 0.23665(18) 0.0426(8) Uani 1.0 2 d .
C48 C 0.5850(4) 0.0528(3) 0.40413(17) 0.0397(8) Uani 1.0 2 d .
C49 C 0.7454(5) 0.0213(3) 0.42768(18) 0.0429(8) Uani 1.0 2 d .
H1 H 0.6548 0.2074 0.4742 0.0468 Uiso 1.0 2 calc R
H7 H 0.7390 0.6921 0.3943 0.0509 Uiso 1.0 2 calc R
H9 H 0.2486 0.0835 0.4057 0.0496 Uiso 1.0 2 calc R
H11 H 0.8384 0.4391 0.6025 0.0489 Uiso 1.0 2 calc R
H12 H 0.8578 0.6057 0.6091 0.0509 Uiso 1.0 2 calc R
H13 H 0.7956 0.7374 0.5075 0.0525 Uiso 1.0 2 calc R
H14 H 0.0209 0.1268 0.3430 0.0551 Uiso 1.0 2 calc R
H15 H -0.0123 0.2448 0.2352 0.0588 Uiso 1.0 2 calc R
H20A H 0.6452 0.3630 0.6384 0.0491 Uiso 1.0 2 calc R
H20B H 0.5768 0.2901 0.5965 0.0491 Uiso 1.0 2 calc R
H23A H 0.4611 0.5450 0.0922 0.0614 Uiso 1.0 2 calc R
H23B H 0.3353 0.5064 0.0584 0.0614 Uiso 1.0 2 calc R
H24A H 0.1213 0.6695 0.0968 0.0623 Uiso 1.0 2 calc R
H24B H 0.2508 0.7084 0.1273 0.0623 Uiso 1.0 2 calc R
H25A H 0.8152 0.2079 0.7017 0.0580 Uiso 1.0 2 calc R
H25B H 0.7622 0.1309 0.6560 0.0580 Uiso 1.0 2 calc R
H27A H 0.2376 0.6788 -0.0281 0.0673 Uiso 1.0 2 calc R
H27B H 0.3821 0.7049 -0.0005 0.0673 Uiso 1.0 2 calc R
H28A H 0.3290 0.5333 0.2173 0.0553 Uiso 1.0 2 calc R
H28B H 0.2031 0.4942 0.1833 0.0553 Uiso 1.0 2 calc R
H29A H 0.1632 0.9763 -0.0672 0.0834 Uiso 1.0 2 calc R
H29B H 0.3318 0.8762 -0.0805 0.0834 Uiso 1.0 2 calc R
H30A H 0.0375 0.8932 -0.1332 0.0824 Uiso 1.0 2 calc R
H30B H 0.2030 0.7900 -0.1444 0.0824 Uiso 1.0 2 calc R
H31A H 0.4867 0.2148 0.7191 0.0683 Uiso 1.0 2 calc R
H31B H 0.5607 0.2716 0.7721 0.0683 Uiso 1.0 2 calc R
H32A H 0.1799 0.8744 0.0453 0.0762 Uiso 1.0 2 calc R
H32B H 0.0497 0.8490 0.0047 0.0762 Uiso 1.0 2 calc R
H33A H 0.1398 1.0791 -0.1789 0.0909 Uiso 1.0 2 calc R
H33B H 0.0076 1.0615 -0.2233 0.0909 Uiso 1.0 2 calc R
H33C H 0.1675 1.0746 -0.2699 0.0909 Uiso 1.0 2 calc R
H34A H 0.5312 0.0179 0.8754 0.0982 Uiso 1.0 2 calc R
H34B H 0.4056 0.0997 0.8209 0.0982 Uiso 1.0 2 calc R
H35A H 0.3957 0.2483 0.8869 0.0903 Uiso 1.0 2 calc R
H35B H 0.5235 0.1673 0.9409 0.0903 Uiso 1.0 2 calc R
H36A H 0.3290 0.9101 -0.2177 0.0804 Uiso 1.0 2 calc R
H36B H 0.1927 0.8923 -0.2587 0.0804 Uiso 1.0 2 calc R
H37A H 0.0681 0.3653 0.9854 0.1110 Uiso 1.0 2 calc R
H37B H 0.2447 0.3738 0.9736 0.1110 Uiso 1.0 2 calc R
H37C H 0.1384 0.3947 1.0550 0.1110 Uiso 1.0 2 calc R
H38A H 0.6800 0.0375 0.7642 0.0923 Uiso 1.0 2 calc R
H38B H 0.7220 0.1014 0.8251 0.0923 Uiso 1.0 2 calc R
H39A H 0.3376 0.2202 1.0595 0.0990 Uiso 1.0 2 calc R
H39B H 0.1618 0.2109 1.0689 0.0990 Uiso 1.0 2 calc R
H40A H 0.1986 0.1755 0.9385 0.1009 Uiso 1.0 2 calc R
H40B H 0.3265 0.0837 0.9870 0.1009 Uiso 1.0 2 calc R
H41A H 0.9067 0.2806 0.5723 0.0488 Uiso 1.0 2 calc R
H41B H 0.8421 0.2044 0.5319 0.0488 Uiso 1.0 2 calc R
H43 H 0.5753 0.4537 0.2616 0.0474 Uiso 1.0 2 calc R
H46A H 0.4115 0.3352 0.1432 0.0526 Uiso 1.0 2 calc R
H46B H 0.5455 0.3756 0.1669 0.0526 Uiso 1.0 2 calc R
H47 H 0.1732 0.3296 0.1928 0.0511 Uiso 1.0 2 calc R

loop_
_atom_site_aniso_label
_atom_site_aniso_U_11
_atom_site_aniso_U_22
_atom_site_aniso_U_33
_atom_site_aniso_U_12
_atom_site_aniso_U_13
_atom_site_aniso_U_23
N1 0.0472(16) 0.0316(13) 0.0382(14) -0.0165(12) -0.0063(12) 0.0033(10)
N2 0.0446(16) 0.0293(13) 0.0415(14) -0.0168(12) -0.0047(12) -0.0006(10)
N6 0.084(3) 0.069(3) 0.067(2) -0.050(2) 0.0149(18) -0.0136(17)
N16 0.0572(19) 0.0316(14) 0.0601(18) -0.0147(14) -0.0091(15) -0.0019(12)
N17 0.068(3) 0.062(2) 0.0503(18) -0.0339(17) -0.0006(15) 0.0016(15)
N50 0.060(2) 0.0408(16) 0.067(2) -0.0135(15) -0.0196(17) -0.0031(14)
C1 0.0476(19) 0.0275(15) 0.0410(17) -0.0137(14) -0.0032(14) 0.0009(12)
C2 0.0364(17) 0.0316(16) 0.0479(18) -0.0135(14) -0.0040(14) -0.0026(13)
C3 0.0389(18) 0.0284(15) 0.0481(18) -0.0108(13) -0.0013(14) -0.0018(13)
C4 0.0410(18) 0.0283(15) 0.0421(17) -0.0126(13) -0.0011(14) -0.0019(12)
C5 0.0430(18) 0.0267(14) 0.0417(16) -0.0130(13) -0.0027(14) -0.0049(12)
C7 0.0381(18) 0.0326(16) 0.057(2) -0.0137(14) -0.0037(15) -0.0024(14)
C8 0.0396(18) 0.0301(15) 0.0453(17) -0.0144(14) -0.0057(14) -0.0023(13)
C9 0.047(2) 0.0316(16) 0.0480(18) -0.0165(15) -0.0054(15) -0.0023(13)
C10 0.0434(18) 0.0318(15) 0.0388(16) -0.0147(14) -0.0024(14) -0.0025(12)
C11 0.0371(18) 0.0376(17) 0.0456(18) -0.0128(14) 0.0000(14) -0.0031(13)
C12 0.0402(18) 0.0407(17) 0.0484(19) -0.0164(15) -0.0024(15) -0.0086(14)
C13 0.0433(19) 0.0325(16) 0.056(2) -0.0151(14) 0.0006(15) -0.0081(14)
C14 0.052(2) 0.0355(17) 0.054(2) -0.0204(16) -0.0040(16) -0.0049(14)
C15 0.054(3) 0.0379(18) 0.059(2) -0.0183(16) -0.0145(17) -0.0023(15)
C18 0.0460(19) 0.0282(15) 0.0436(17) -0.0125(14) -0.0025(14) -0.0038(12)
C19 0.048(2) 0.0348(16) 0.0443(18) -0.0191(15) -0.0029(15) 0.0013(13)
C20 0.0449(19) 0.0335(16) 0.0450(18) -0.0147(14) -0.0076(15) 0.0006(13)
C21 0.059(3) 0.0470(19) 0.056(2) -0.0296(18) -0.0005(17) 0.0003(16)
C22 0.054(3) 0.0425(18) 0.050(2) -0.0240(17) -0.0029(16) 0.0047(15)
C23 0.064(3) 0.0451(19) 0.0474(19) -0.0240(18) -0.0125(17) 0.0077(15)
C24 0.057(3) 0.047(2) 0.053(2) -0.0212(18) -0.0142(17) 0.0090(16)
C25 0.060(3) 0.0438(18) 0.0437(18) -0.0220(17) -0.0095(16) 0.0049(14)
C26 0.051(2) 0.0333(16) 0.0419(17) -0.0156(15) -0.0066(15) 0.0009(13)
C27 0.063(3) 0.054(3) 0.053(2) -0.0249(19) -0.0110(18) 0.0102(17)
C28 0.052(2) 0.0409(18) 0.0453(18) -0.0170(16) -0.0098(16) 0.0041(14)
C29 0.069(3) 0.062(3) 0.076(3) -0.025(3) -0.008(3) 0.008(2)
C30 0.073(3) 0.064(3) 0.074(3) -0.033(3) 0.004(3) -0.006(2)
C31 0.071(3) 0.061(3) 0.049(2) -0.036(2) -0.0070(18) 0.0003(17)
C32 0.068(3) 0.055(3) 0.065(3) -0.021(2) -0.017(2) 0.0175(18)
C33 0.071(3) 0.093(4) 0.058(3) -0.025(3) -0.000(2) -0.001(3)
C34 0.118(4) 0.076(3) 0.067(3) -0.056(3) -0.001(3) -0.004(3)
C35 0.093(4) 0.077(3) 0.066(3) -0.044(3) -0.003(3) -0.009(3)
C36 0.072(3) 0.072(3) 0.054(3) -0.027(3) -0.004(2) 0.0085(19)
C37 0.102(4) 0.115(5) 0.065(3) -0.048(4) 0.003(3) -0.007(3)
C38 0.100(4) 0.071(3) 0.063(3) -0.039(3) 0.005(3) -0.005(2)
C39 0.115(4) 0.098(4) 0.059(3) -0.073(4) 0.010(3) -0.010(3)
C40 0.109(4) 0.092(4) 0.069(3) -0.064(3) 0.015(3) -0.012(3)
C41 0.048(2) 0.0285(15) 0.0454(18) -0.0127(14) -0.0112(15) 0.0023(13)
C42 0.0403(18) 0.0304(15) 0.0395(16) -0.0117(14) -0.0032(13) -0.0039(12)
C43 0.0483(19) 0.0257(15) 0.0423(17) -0.0128(14) -0.0012(14) 0.0012(12)
C44 0.0435(18) 0.0340(16) 0.0350(16) -0.0143(14) -0.0026(14) -0.0031(12)
C45 0.0457(19) 0.0285(15) 0.0403(17) -0.0142(14) -0.0042(14) -0.0004(12)
C46 0.056(2) 0.0377(17) 0.0394(17) -0.0195(16) -0.0065(15) 0.0002(13)
C47 0.048(2) 0.0392(17) 0.0443(18) -0.0194(15) -0.0092(15) -0.0013(14)
C48 0.0465(19) 0.0330(16) 0.0416(17) -0.0159(14) -0.0075(14) -0.0003(12)
C49 0.053(3) 0.0282(16) 0.0473(18) -0.0143(16) -0.0092(16) 0.0028(13)

loop_
_atom_type_symbol
_atom_type_description
_atom_type_scat_dispersion_real
_atom_type_scat_dispersion_imag
_atom_type_scat_source
C C 0.0181 0.0091
;
International Tables for Crystallography
(1992, Vol. C, Tables 4.2.6.8 and 6.1.1.4)
;
H H 0.0000 0.0000
;
International Tables for Crystallography
(1992, Vol. C, Table 6.1.1.4)
;
N N 0.0311 0.0180
;
International Tables for Crystallography
(1992, Vol. C, Tables 4.2.6.8 and 6.1.1.4)
;

loop_
_geom_angle_atom_site_label_1
_geom_angle_atom_site_label_2
_geom_angle_atom_site_label_3
_geom_angle
_geom_angle_publ_flag
C18 N1 C44 118.5(3) yes
C18 N1 C46 121.7(3) yes
C44 N1 C46 119.8(3) yes
C2 N2 C41 119.7(3) yes
C2 N2 C42 119.3(3) yes
C41 N2 C42 120.6(3) yes
C42 C1 C45 121.4(3) yes
N2 C2 C8 120.5(3) yes
N2 C2 C11 121.3(3) yes
C8 C2 C11 118.2(3) yes
C4 C3 C8 113.8(3) yes
C4 C3 C19 123.2(3) yes
C8 C3 C19 122.8(4) yes
C3 C4 C42 119.2(3) yes
C3 C4 C43 121.3(3) yes
C42 C4 C43 119.5(4) yes
C9 C5 C10 123.8(3) yes
C9 C5 C18 118.4(3) yes
C10 C5 C18 117.8(4) yes
C8 C7 C13 120.9(3) yes
C2 C8 C3 118.9(3) yes
C2 C8 C7 119.2(3) yes
C3 C8 C7 121.9(3) yes
C5 C9 C14 121.4(3) yes
C5 C10 C45 114.8(3) yes
C5 C10 C48 123.8(4) yes
C45 C10 C48 121.3(4) yes
C2 C11 C12 120.9(3) yes
C11 C12 C13 121.2(4) yes
C7 C13 C12 119.1(4) yes
C9 C14 C15 119.8(4) yes
C14 C15 C47 121.5(4) yes
N1 C18 C5 120.3(3) yes
N1 C18 C47 120.5(3) yes
C5 C18 C47 119.2(4) yes
C3 C19 C21 123.2(4) yes
C3 C19 C22 123.7(4) yes
C21 C19 C22 112.5(3) yes
C25 C20 C41 111.5(3) yes
N6 C21 C19 176.3(4) yes
N17 C22 C19 178.3(5) yes
C24 C23 C28 114.7(3) yes
C23 C24 C27 113.4(3) yes
C20 C25 C31 113.5(3) yes
N16 C26 C48 175.7(4) yes
C24 C27 C32 113.9(3) yes
C23 C28 C46 110.7(3) yes
C30 C29 C32 113.1(5) yes
C29 C30 C36 112.4(5) yes
C25 C31 C38 110.5(3) yes
C27 C32 C29 115.3(3) yes
C35 C34 C38 115.2(5) yes
C34 C35 C40 113.6(5) yes
C30 C36 C33 114.5(4) yes
C31 C38 C34 113.2(4) yes
C37 C39 C40 113.5(4) yes
C35 C40 C39 114.4(6) yes
N2 C41 C20 113.8(3) yes
N2 C42 C1 121.4(3) yes
N2 C42 C4 120.1(3) yes
C1 C42 C4 118.5(4) yes
C4 C43 C44 121.4(3) yes
N1 C44 C43 121.0(3) yes
N1 C44 C45 120.3(4) yes
C43 C44 C45 118.7(4) yes
C1 C45 C10 122.6(3) yes
C1 C45 C44 119.9(4) yes
C10 C45 C44 117.5(3) yes
N1 C46 C28 116.1(3) yes
C15 C47 C18 119.4(3) yes
C10 C48 C26 123.9(4) yes
C10 C48 C49 123.9(4) yes
C26 C48 C49 111.7(3) yes
N50 C49 C48 174.6(4) yes

loop_
_geom_bond_atom_site_label_1
_geom_bond_atom_site_label_2
_geom_bond_distance
_geom_bond_publ_flag
N1 C18 1.388(5) yes
N1 C44 1.401(5) yes
N1 C46 1.479(4) yes
N2 C2 1.384(5) yes
N2 C41 1.479(4) yes
N2 C42 1.393(5) yes
N6 C21 1.148(7) yes
N16 C26 1.150(5) yes
N17 C22 1.152(5) yes
N50 C49 1.143(5) yes
C1 C42 1.400(5) yes
C1 C45 1.394(5) yes
C2 C8 1.414(4) yes
C2 C11 1.411(5) yes
C3 C4 1.460(5) yes
C3 C8 1.461(5) yes
C3 C19 1.376(5) yes
C4 C42 1.415(4) yes
C4 C43 1.405(5) yes
C5 C9 1.410(6) yes
C5 C10 1.448(5) yes
C5 C18 1.417(4) yes
C7 C8 1.411(5) yes
C7 C13 1.373(6) yes
C9 C14 1.365(6) yes
C10 C45 1.464(5) yes
C10 C48 1.372(4) yes
C11 C12 1.358(5) yes
C12 C13 1.401(5) yes
C14 C15 1.381(5) yes
C15 C47 1.381(6) yes
C18 C47 1.415(5) yes
C19 C21 1.431(6) yes
C19 C22 1.439(5) yes
C20 C25 1.513(5) yes
C20 C41 1.523(5) yes
C23 C24 1.515(5) yes
C23 C28 1.526(5) yes
C24 C27 1.506(5) yes
C25 C31 1.526(5) yes
C26 C48 1.432(6) yes
C27 C32 1.534(5) yes
C28 C46 1.517(4) yes
C29 C30 1.474(7) yes
C29 C32 1.537(6) yes
C30 C36 1.551(6) yes
C31 C38 1.563(6) yes
C33 C36 1.489(6) yes
C34 C35 1.516(7) yes
C34 C38 1.495(8) yes
C35 C40 1.526(8) yes
C37 C39 1.515(7) yes
C39 C40 1.491(7) yes
C43 C44 1.391(6) yes
C44 C45 1.411(4) yes
C48 C49 1.441(6) yes
